data_7027123
loop_
_publ_author_name
'Moser, Daniel F.'
'Schranz, Ingo'
'Gerrety, Michael C.'
'Stahl, Lothar'
'Staples, Richard J.'

_publ_section_title
;
 Polycyclic bis(amido)cyclodiphosphazane complexes of antimony(III) and
 bismuth(III): syntheses, molecular structures and solution behaviour
;
_journal_issue 5
_journal_name_full 'Journal of the Chemical Society, Dalton Transactions'
_journal_page_first 751
_journal_paper_doi 10.1039/a807207h
_journal_year 1999
_chemical_formula_sum 'C20 H28 Cl N4 P2 Sb'
_chemical_formula_weight 543.60
_chemical_name_systematic
; 
 ? 
;
_space_group_IT_number 14
_symmetry_cell_setting monoclinic
_symmetry_space_group_name_Hall '-P 2yn'
_symmetry_space_group_name_H-M 'P 1 21/n 1'
_atom_sites_solution_hydrogens geom
_atom_sites_solution_primary direct
_atom_sites_solution_secondary difmap
_audit_creation_method SHELXL-97
_cell_angle_alpha 90.00
_cell_angle_beta 98.396(1)
_cell_angle_gamma 90.00
_cell_formula_units_Z 8
_cell_length_a 11.0596(2)
_cell_length_b 24.5139(2)
_cell_length_c 18.1872(3)
_cell_measurement_reflns_used 0
_cell_measurement_temperature 213(2)
_cell_measurement_theta_max 0.00
_cell_measurement_theta_min 0.00
_cell_volume 4877.96(13)
_computing_cell_refinement 'SMART (SIEMENS, V4.033, 1994)'
_computing_data_collection 'ASTRO (SIEMENS, V4.033, 1994)'
_computing_data_reduction 'SAINT (SIEMENS, V4.035, 1994)'
_computing_molecular_graphics 'SHELXTL (SIEMENS, 1994, ver 5.04)'
_computing_publication_material 'CIFTAB (Sheldrick, 1993)'
_computing_structure_refinement 'SHELXL-97 (Sheldrick, 1997)'
_computing_structure_solution 'SHELXS-97 (Sheldrick, 1990)'
_diffrn_ambient_temperature 213(2)
_diffrn_measured_fraction_theta_full 0.879
_diffrn_measured_fraction_theta_max 0.879
_diffrn_measurement_method '\w, 0.3 deg'
_diffrn_radiation_monochromator graphite
_diffrn_radiation_source 'fine-focus sealed tube'
_diffrn_radiation_type MoK\a
_diffrn_radiation_wavelength 0.71073
_diffrn_reflns_av_R_equivalents 0.0281
_diffrn_reflns_av_sigmaI/netI 0.0411
_diffrn_reflns_limit_h_max 9
_diffrn_reflns_limit_h_min -13
_diffrn_reflns_limit_k_max 31
_diffrn_reflns_limit_k_min -23
_diffrn_reflns_limit_l_max 22
_diffrn_reflns_limit_l_min -22
_diffrn_reflns_number 22697
_diffrn_reflns_theta_full 27.68
_diffrn_reflns_theta_max 27.68
_diffrn_reflns_theta_min 1.40
_diffrn_standards_decay_% <1
_diffrn_standards_interval_count 0
_diffrn_standards_number 0
_exptl_absorpt_coefficient_mu 1.385
_exptl_absorpt_correction_T_max 0.9318
_exptl_absorpt_correction_T_min 0.8409
_exptl_absorpt_correction_type empirical
_exptl_crystal_colour colorless
_exptl_crystal_density_diffrn 1.480
_exptl_crystal_density_method 'not measured'
_exptl_crystal_description chunk
_exptl_crystal_F_000 2192
_exptl_crystal_size_max 0.1
_exptl_crystal_size_mid 0.1
_exptl_crystal_size_min 0.2
_refine_diff_density_max 0.957
_refine_diff_density_min -0.717
_refine_diff_density_rms 0.063
_refine_ls_extinction_method none
_refine_ls_goodness_of_fit_ref 1.016
_refine_ls_hydrogen_treatment mixed
_refine_ls_matrix_type full
_refine_ls_number_parameters 505
_refine_ls_number_reflns 10036
_refine_ls_number_restraints 0
_refine_ls_restrained_S_all 1.016
_refine_ls_R_factor_all 0.0418
_refine_ls_R_factor_gt 0.0288
_refine_ls_shift/su_max 0.004
_refine_ls_shift/su_mean 0.000
_refine_ls_structure_factor_coef Fsqd
_refine_ls_weighting_details 'calc w=1/[\s^2^(Fo^2^)+(0.0326P)^2^+0.0000P] where P=(Fo^2^+2Fc^2^)/3'
_refine_ls_weighting_scheme calc
_refine_ls_wR_factor_gt 0.0655
_refine_ls_wR_factor_ref 0.0672
_reflns_number_gt 7650
_reflns_number_total 10036
_reflns_threshold_expression >2sigma(I)
_cod_data_source_file 807207hsup1.cif
_cod_data_source_block 3
_cod_depositor_comments
;
The following automatic conversions were performed:

'_symmetry_cell_setting' value 'Monoclinic' changed to 'monoclinic'
according to /home/saulius/struct/CIF-dictionaries/cif_core.dic
dictionary named 'cif_core.dic' version 2.4.2 from 2011-04-26.

Automatic conversion script
Id: cif_fix_values 1891 2012-01-12 08:04:46Z andrius 
;
_cod_original_cell_volume 4878.0(1)
_cod_original_sg_symbol_H-M P2(1)/n
_cod_database_code 7027123

loop_
_symmetry_equiv_pos_as_xyz
'x, y, z'
'-x+1/2, y+1/2, -z+1/2'
'-x, -y, -z'
'x-1/2, -y-1/2, z-1/2'

loop_
_atom_site_label
_atom_site_type_symbol
_atom_site_fract_x
_atom_site_fract_y
_atom_site_fract_z
_atom_site_U_iso_or_equiv
_atom_site_adp_type
_atom_site_occupancy
_atom_site_symmetry_multiplicity
_atom_site_calc_flag
_atom_site_refinement_flags
Sb1 Sb 0.662977(16) 0.242953(7) 0.854900(10) 0.03228(6) Uani 1 1 d .
P1 P 0.91669(6) 0.18965(3) 0.89789(4) 0.03052(15) Uani 1 1 d .
P2 P 0.75518(7) 0.16725(3) 0.98769(4) 0.03485(16) Uani 1 1 d .
Cl1 Cl 0.53519(7) 0.19567(3) 0.75439(4) 0.04820(18) Uani 1 1 d .
N1 N 0.82947(19) 0.22527(8) 0.95736(11) 0.0310(5) Uani 1 1 d .
N2 N 0.84826(19) 0.13468(8) 0.93360(11) 0.0324(5) Uani 1 1 d .
N3 N 0.82175(18) 0.21108(8) 0.82148(11) 0.0308(5) Uani 1 1 d .
N4 N 0.62356(19) 0.18397(9) 0.93123(12) 0.0354(5) Uani 1 1 d .
C1 C 0.8829(3) 0.26880(12) 1.01045(15) 0.0424(7) Uani 1 1 d .
C2 C 0.9241(4) 0.31533(14) 0.96467(19) 0.0687(11) Uani 1 1 d .
H2A H 0.8545 0.3292 0.9312 0.103 Uiso 1 1 calc R
H2B H 0.9855 0.3022 0.9361 0.103 Uiso 1 1 calc R
H2C H 0.9584 0.3443 0.9976 0.103 Uiso 1 1 calc R
C3 C 0.9898(3) 0.24565(15) 1.06408(19) 0.0685(10) Uani 1 1 d .
H3A H 1.0533 0.2334 1.0363 0.103 Uiso 1 1 calc R
H3B H 0.9617 0.2151 1.0910 0.103 Uiso 1 1 calc R
H3C H 1.0224 0.2737 1.0990 0.103 Uiso 1 1 calc R
C4 C 0.7819(3) 0.28830(13) 1.05292(18) 0.0626(10) Uani 1 1 d .
H4A H 0.7148 0.3029 1.0182 0.094 Uiso 1 1 calc R
H4B H 0.8137 0.3166 1.0878 0.094 Uiso 1 1 calc R
H4C H 0.7531 0.2579 1.0798 0.094 Uiso 1 1 calc R
C5 C 0.8431(3) 0.07679(11) 0.90962(16) 0.0409(7) Uani 1 1 d .
C6 C 0.9643(4) 0.06063(14) 0.8890(3) 0.0897(14) Uani 1 1 d .
H6A H 0.9819 0.0829 0.8477 0.135 Uiso 1 1 calc R
H6B H 0.9620 0.0225 0.8746 0.135 Uiso 1 1 calc R
H6C H 1.0275 0.0660 0.9313 0.135 Uiso 1 1 calc R
C7 C 0.7438(5) 0.06947(16) 0.8449(3) 0.139(3) Uani 1 1 d .
H7A H 0.7608 0.0922 0.8039 0.208 Uiso 1 1 calc R
H7B H 0.6660 0.0800 0.8593 0.208 Uiso 1 1 calc R
H7C H 0.7404 0.0315 0.8296 0.208 Uiso 1 1 calc R
C8 C 0.8177(5) 0.04183(15) 0.9735(3) 0.114(2) Uani 1 1 d .
H8A H 0.8823 0.0468 1.0151 0.172 Uiso 1 1 calc R
H8B H 0.8144 0.0038 0.9584 0.172 Uiso 1 1 calc R
H8C H 0.7401 0.0523 0.9881 0.172 Uiso 1 1 calc R
C9 C 0.8574(2) 0.21613(10) 0.75000(13) 0.0306(6) Uani 1 1 d .
C10 C 0.8025(3) 0.25413(11) 0.69897(15) 0.0378(6) Uani 1 1 d .
H10A H 0.7388 0.2761 0.7114 0.045 Uiso 1 1 calc R
C11 C 0.8405(3) 0.26004(12) 0.62995(16) 0.0463(7) Uani 1 1 d .
H11A H 0.8020 0.2857 0.5959 0.056 Uiso 1 1 calc R
C12 C 0.9346(3) 0.22832(13) 0.61110(15) 0.0491(8) Uani 1 1 d .
H12A H 0.9603 0.2322 0.5643 0.059 Uiso 1 1 calc R
C13 C 0.9897(3) 0.19152(13) 0.66076(16) 0.0482(8) Uani 1 1 d .
H13A H 1.0545 0.1703 0.6483 0.058 Uiso 1 1 calc R
C14 C 0.9520(3) 0.18470(11) 0.72989(15) 0.0398(7) Uani 1 1 d .
H14A H 0.9907 0.1587 0.7632 0.048 Uiso 1 1 calc R
C15 C 0.5052(3) 0.16774(12) 0.94334(15) 0.0402(7) Uani 1 1 d .
C16 C 0.4046(3) 0.19973(15) 0.91876(17) 0.0549(9) Uani 1 1 d .
H16A H 0.4155 0.2325 0.8937 0.066 Uiso 1 1 calc R
C17 C 0.2884(3) 0.1848(2) 0.9300(2) 0.0759(12) Uani 1 1 d .
H17A H 0.2213 0.2070 0.9118 0.091 Uiso 1 1 calc R
C18 C 0.2706(4) 0.1383(2) 0.9671(2) 0.0879(16) Uani 1 1 d .
H18A H 0.1914 0.1283 0.9749 0.106 Uiso 1 1 calc R
C19 C 0.3688(4) 0.10549(18) 0.9934(2) 0.0797(13) Uani 1 1 d .
H19A H 0.3566 0.0733 1.0195 0.096 Uiso 1 1 calc R
C20 C 0.4867(3) 0.12003(14) 0.98134(17) 0.0569(9) Uani 1 1 d .
H20A H 0.5534 0.0975 0.9990 0.068 Uiso 1 1 calc R
Sb1A Sb 0.066283(18) -0.023396(9) 0.612386(10) 0.04316(7) Uani 1 1 d .
P1A P 0.33762(6) -0.05090(3) 0.66422(4) 0.03121(16) Uani 1 1 d .
P2A P 0.19851(7) -0.05187(3) 0.77056(4) 0.03354(16) Uani 1 1 d .
Cl1A Cl -0.05337(8) -0.09623(5) 0.54495(5) 0.0764(3) Uani 1 1 d .
N1A N 0.24910(19) -0.00424(8) 0.70875(11) 0.0306(5) Uani 1 1 d .
N2A N 0.29433(19) -0.09366(8) 0.73024(11) 0.0334(5) Uani 1 1 d .
N3A N 0.2289(2) -0.05696(10) 0.58928(11) 0.0396(6) Uani 1 1 d .
N4A N 0.0591(2) -0.05764(9) 0.71700(12) 0.0375(5) Uani 1 1 d .
C1A C 0.2959(3) 0.05096(11) 0.73304(15) 0.0397(7) Uani 1 1 d .
C2A C 0.4112(3) 0.04653(13) 0.78930(18) 0.0569(9) Uani 1 1 d .
H2AA H 0.4743 0.0282 0.7667 0.085 Uiso 1 1 calc R
H2AB H 0.3939 0.0258 0.8320 0.085 Uiso 1 1 calc R
H2AC H 0.4390 0.0828 0.8051 0.085 Uiso 1 1 calc R
C3A C 0.1958(3) 0.07991(13) 0.7679(2) 0.0637(10) Uani 1 1 d .
H3AA H 0.1226 0.0828 0.7315 0.096 Uiso 1 1 calc R
H3AB H 0.2235 0.1161 0.7839 0.096 Uiso 1 1 calc R
H3AC H 0.1778 0.0592 0.8104 0.096 Uiso 1 1 calc R
C4A C 0.3224(3) 0.08150(12) 0.66440(18) 0.0552(8) Uani 1 1 d .
H4AA H 0.3866 0.0628 0.6432 0.083 Uiso 1 1 calc R
H4AB H 0.3486 0.1183 0.6781 0.083 Uiso 1 1 calc R
H4AC H 0.2490 0.0828 0.6280 0.083 Uiso 1 1 calc R
C5A C 0.3111(3) -0.15310(11) 0.73859(17) 0.0446(7) Uani 1 1 d .
C6A C 0.4110(4) -0.17112(14) 0.6969(2) 0.0798(13) Uani 1 1 d .
H6AA H 0.3876 -0.1637 0.6444 0.120 Uiso 1 1 calc R
H6AB H 0.4248 -0.2099 0.7042 0.120 Uiso 1 1 calc R
H6AC H 0.4854 -0.1514 0.7151 0.120 Uiso 1 1 calc R
C7A C 0.1938(4) -0.18140(15) 0.7117(3) 0.117(2) Uani 1 1 d .
H7AA H 0.1701 -0.1740 0.6592 0.176 Uiso 1 1 calc R
H7AB H 0.1308 -0.1683 0.7392 0.176 Uiso 1 1 calc R
H7AC H 0.2042 -0.2204 0.7192 0.176 Uiso 1 1 calc R
C8A C 0.3484(5) -0.16511(17) 0.8204(2) 0.1028(17) Uani 1 1 d .
H8AA H 0.2838 -0.1537 0.8478 0.154 Uiso 1 1 calc R
H8AB H 0.4228 -0.1453 0.8385 0.154 Uiso 1 1 calc R
H8AC H 0.3626 -0.2039 0.8273 0.154 Uiso 1 1 calc R
C9A C 0.2623(2) -0.06275(12) 0.51586(14) 0.0360(6) Uani 1 1 d .
C10A C 0.3264(3) -0.02165(13) 0.48635(16) 0.0496(8) Uani 1 1 d .
H10B H 0.3423 0.0112 0.5126 0.060 Uiso 1 1 calc R
C11A C 0.3673(3) -0.02853(15) 0.41842(17) 0.0615(10) Uani 1 1 d .
H11B H 0.4127 -0.0009 0.3993 0.074 Uiso 1 1 calc R
C12A C 0.3410(3) -0.07624(17) 0.37914(17) 0.0653(10) Uani 1 1 d .
H12B H 0.3681 -0.0809 0.3329 0.078 Uiso 1 1 calc R
C13A C 0.2756(3) -0.11689(16) 0.40699(18) 0.0681(11) Uani 1 1 d .
H13B H 0.2566 -0.1490 0.3795 0.082 Uiso 1 1 calc R
C14A C 0.2374(3) -0.11038(14) 0.47601(17) 0.0559(9) Uani 1 1 d .
H14B H 0.1944 -0.1386 0.4957 0.067 Uiso 1 1 calc R
C15A C -0.0485(3) -0.07222(11) 0.74618(15) 0.0380(7) Uani 1 1 d .
C16A C -0.0418(3) -0.09990(12) 0.81362(17) 0.0474(8) Uani 1 1 d .
H16B H 0.0347 -0.1108 0.8387 0.057 Uiso 1 1 calc R
C17A C -0.1464(3) -0.11156(13) 0.8442(2) 0.0618(10) Uani 1 1 d .
H17B H -0.1394 -0.1294 0.8904 0.074 Uiso 1 1 calc R
C18A C -0.2605(3) -0.09754(13) 0.8082(2) 0.0599(9) Uani 1 1 d .
H18B H -0.3312 -0.1057 0.8291 0.072 Uiso 1 1 calc R
C19A C -0.2683(3) -0.07112(13) 0.7405(2) 0.0586(9) Uani 1 1 d .
H19B H -0.3455 -0.0618 0.7147 0.070 Uiso 1 1 calc R
C20A C -0.1638(3) -0.05806(13) 0.71008(18) 0.0508(8) Uani 1 1 d .
H20B H -0.1711 -0.0394 0.6645 0.061 Uiso 1 1 calc R

loop_
_atom_site_aniso_label
_atom_site_aniso_U_11
_atom_site_aniso_U_22
_atom_site_aniso_U_33
_atom_site_aniso_U_23
_atom_site_aniso_U_13
_atom_site_aniso_U_12
Sb1 0.02995(10) 0.03390(10) 0.03325(10) -0.00103(8) 0.00545(7) 0.00397(8)
P1 0.0272(4) 0.0368(4) 0.0274(3) 0.0000(3) 0.0037(3) 0.0013(3)
P2 0.0361(4) 0.0411(4) 0.0283(4) 0.0011(3) 0.0081(3) -0.0017(3)
Cl1 0.0416(4) 0.0632(5) 0.0374(4) -0.0024(3) -0.0023(3) -0.0074(4)
N1 0.0314(12) 0.0347(12) 0.0270(11) -0.0043(9) 0.0048(9) -0.0018(10)
N2 0.0335(13) 0.0323(12) 0.0318(12) 0.0027(9) 0.0062(10) 0.0022(9)
N3 0.0272(12) 0.0380(13) 0.0276(11) 0.0021(9) 0.0051(9) 0.0043(9)
N4 0.0309(12) 0.0434(14) 0.0333(12) 0.0017(10) 0.0085(10) -0.0014(10)
C1 0.0453(18) 0.0465(18) 0.0349(15) -0.0143(13) 0.0043(13) -0.0092(14)
C2 0.088(3) 0.059(2) 0.060(2) -0.0115(17) 0.014(2) -0.035(2)
C3 0.061(2) 0.093(3) 0.046(2) -0.0189(19) -0.0136(17) -0.004(2)
C4 0.078(3) 0.057(2) 0.056(2) -0.0274(17) 0.0196(18) -0.0032(18)
C5 0.0427(18) 0.0327(16) 0.0468(17) 0.0006(13) 0.0045(14) 0.0050(13)
C6 0.078(3) 0.045(2) 0.156(4) -0.019(2) 0.051(3) 0.0058(19)
C7 0.164(5) 0.053(3) 0.162(5) -0.051(3) -0.103(4) 0.026(3)
C8 0.196(6) 0.040(2) 0.130(4) 0.013(2) 0.100(4) 0.001(3)
C9 0.0324(15) 0.0302(14) 0.0288(13) -0.0013(11) 0.0032(11) -0.0057(11)
C10 0.0400(16) 0.0374(16) 0.0363(15) 0.0035(12) 0.0072(13) 0.0013(12)
C11 0.0506(19) 0.0515(18) 0.0364(16) 0.0139(14) 0.0056(14) -0.0015(15)
C12 0.056(2) 0.062(2) 0.0313(16) 0.0033(14) 0.0147(15) -0.0108(16)
C13 0.0479(19) 0.057(2) 0.0447(17) -0.0016(15) 0.0225(15) 0.0041(15)
C14 0.0446(17) 0.0398(16) 0.0369(15) 0.0037(12) 0.0128(13) 0.0092(13)
C15 0.0385(17) 0.0525(18) 0.0321(15) -0.0125(13) 0.0133(13) -0.0093(14)
C16 0.0347(18) 0.087(3) 0.0443(18) -0.0056(17) 0.0107(14) -0.0012(17)
C17 0.0363(19) 0.143(4) 0.050(2) -0.019(2) 0.0151(17) -0.009(2)
C18 0.046(2) 0.162(5) 0.060(3) -0.048(3) 0.024(2) -0.044(3)
C19 0.086(3) 0.095(3) 0.067(2) -0.020(2) 0.040(2) -0.048(3)
C20 0.056(2) 0.063(2) 0.055(2) -0.0087(17) 0.0225(17) -0.0186(17)
Sb1A 0.03399(11) 0.06004(14) 0.03636(11) 0.01120(9) 0.00818(8) 0.00101(9)
P1A 0.0310(4) 0.0358(4) 0.0284(3) -0.0014(3) 0.0096(3) -0.0021(3)
P2A 0.0358(4) 0.0381(4) 0.0288(4) 0.0002(3) 0.0119(3) 0.0009(3)
Cl1A 0.0497(5) 0.1208(8) 0.0583(5) -0.0233(5) 0.0065(4) -0.0272(5)
N1A 0.0333(12) 0.0297(12) 0.0302(11) -0.0009(9) 0.0095(10) -0.0009(9)
N2A 0.0370(13) 0.0318(12) 0.0336(12) 0.0035(9) 0.0125(10) 0.0050(10)
N3A 0.0340(13) 0.0579(15) 0.0281(12) -0.0038(10) 0.0090(10) -0.0056(11)
N4A 0.0321(13) 0.0506(15) 0.0321(12) 0.0043(10) 0.0125(10) -0.0024(10)
C1A 0.0453(18) 0.0297(15) 0.0442(17) -0.0041(12) 0.0069(14) -0.0005(12)
C2A 0.061(2) 0.050(2) 0.058(2) -0.0078(16) 0.0015(17) -0.0125(16)
C3A 0.070(2) 0.047(2) 0.077(2) -0.0186(17) 0.021(2) 0.0086(17)
C4A 0.067(2) 0.0382(18) 0.060(2) 0.0020(15) 0.0085(17) -0.0128(16)
C5A 0.0503(19) 0.0345(16) 0.0518(18) 0.0074(13) 0.0168(15) 0.0061(14)
C6A 0.101(3) 0.053(2) 0.097(3) 0.016(2) 0.054(3) 0.030(2)
C7A 0.086(3) 0.034(2) 0.230(6) -0.020(3) 0.019(4) -0.011(2)
C8A 0.163(5) 0.080(3) 0.073(3) 0.034(2) 0.041(3) 0.044(3)
C9A 0.0302(15) 0.0532(18) 0.0251(13) -0.0032(12) 0.0053(11) -0.0023(13)
C10A 0.060(2) 0.053(2) 0.0385(16) -0.0013(14) 0.0158(15) -0.0101(16)
C11A 0.060(2) 0.087(3) 0.0414(18) 0.0077(18) 0.0197(16) -0.0137(19)
C12A 0.046(2) 0.122(3) 0.0288(16) -0.0125(19) 0.0079(15) -0.004(2)
C13A 0.063(2) 0.095(3) 0.048(2) -0.0317(19) 0.0130(18) -0.022(2)
C14A 0.057(2) 0.067(2) 0.0457(18) -0.0140(16) 0.0138(16) -0.0195(17)
C15A 0.0380(17) 0.0371(16) 0.0427(16) -0.0040(12) 0.0183(13) -0.0059(13)
C16A 0.0465(19) 0.0462(18) 0.0527(19) 0.0069(14) 0.0181(15) -0.0030(14)
C17A 0.072(3) 0.053(2) 0.067(2) 0.0099(17) 0.034(2) -0.0143(18)
C18A 0.053(2) 0.054(2) 0.081(2) -0.0026(18) 0.037(2) -0.0141(17)
C19A 0.0397(19) 0.059(2) 0.081(3) 0.0018(19) 0.0211(18) -0.0030(15)
C20A 0.0408(18) 0.060(2) 0.0552(19) 0.0070(16) 0.0191(16) -0.0023(15)

loop_
_atom_type_symbol
_atom_type_description
_atom_type_scat_dispersion_real
_atom_type_scat_dispersion_imag
_atom_type_scat_source
C C 0.0033 0.0016 'International Tables Vol C Tables 4.2.6.8 and 6.1.1.4'
H H 0.0000 0.0000 'International Tables Vol C Tables 4.2.6.8 and 6.1.1.4'
N N 0.0061 0.0033 'International Tables Vol C Tables 4.2.6.8 and 6.1.1.4'
P P 0.1023 0.0942 'International Tables Vol C Tables 4.2.6.8 and 6.1.1.4'
Cl Cl 0.1484 0.1585 'International Tables Vol C Tables 4.2.6.8 and 6.1.1.4'
Sb Sb -0.5866 1.5461 'International Tables Vol C Tables 4.2.6.8 and 6.1.1.4'

loop_
_geom_angle_atom_site_label_1
_geom_angle_atom_site_label_2
_geom_angle_atom_site_label_3
_geom_angle
N3 Sb1 N4 101.51(8)
N3 Sb1 Cl1 91.37(6)
N4 Sb1 Cl1 90.85(6)
N3 Sb1 N1 65.60(7)
N4 Sb1 N1 65.25(8)
Cl1 Sb1 N1 140.65(5)
N3 P1 N2 107.34(11)
N3 P1 N1 91.16(10)
N2 P1 N1 81.22(10)
N3 P1 P2 100.18(7)
N2 P1 P2 39.68(7)
N1 P1 P2 41.64(7)
N4 P2 N2 107.26(11)
N4 P2 N1 90.78(10)
N2 P2 N1 81.44(10)
N4 P2 P1 99.92(7)
N2 P2 P1 39.63(7)
N1 P2 P1 41.91(7)
C1 N1 P2 121.85(16)
C1 N1 P1 122.84(17)
P2 N1 P1 96.45(10)
C1 N1 Sb1 122.89(17)
P2 N1 Sb1 92.72(9)
P1 N1 Sb1 92.19(8)
C5 N2 P1 129.73(17)
C5 N2 P2 127.69(17)
P1 N2 P2 100.69(11)
C9 N3 P1 123.75(17)
C9 N3 Sb1 126.27(16)
P1 N3 Sb1 108.83(10)
C15 N4 P2 124.51(19)
C15 N4 Sb1 125.72(18)
P2 N4 Sb1 108.86(11)
N1 C1 C2 107.6(2)
N1 C1 C4 107.5(2)
C2 C1 C4 110.0(3)
N1 C1 C3 110.0(2)
C2 C1 C3 111.2(3)
C4 C1 C3 110.4(3)
N2 C5 C6 109.2(2)
N2 C5 C7 109.7(2)
C6 C5 C7 110.6(4)
N2 C5 C8 108.8(2)
C6 C5 C8 108.5(3)
C7 C5 C8 109.9(4)
C10 C9 C14 117.9(2)
C10 C9 N3 121.1(2)
C14 C9 N3 120.9(2)
C11 C10 C9 120.8(3)
C12 C11 C10 120.3(3)
C13 C12 C11 119.4(3)
C12 C13 C14 121.1(3)
C9 C14 C13 120.5(3)
C16 C15 C20 118.0(3)
C16 C15 N4 120.7(3)
C20 C15 N4 121.4(3)
C17 C16 C15 121.7(4)
C18 C17 C16 120.2(4)
C17 C18 C19 120.0(4)
C18 C19 C20 120.1(4)
C15 C20 C19 120.1(4)
N3A Sb1A N4A 100.04(8)
N3A Sb1A Cl1A 91.75(7)
N4A Sb1A Cl1A 94.22(7)
N3A Sb1A N1A 65.39(7)
N4A Sb1A N1A 64.87(7)
Cl1A Sb1A N1A 143.74(5)
N3A P1A N2A 105.84(11)
N3A P1A N1A 92.86(11)
N2A P1A N1A 81.11(10)
N3A P1A P2A 99.68(7)
N2A P1A P2A 39.59(7)
N1A P1A P2A 41.68(7)
N4A P2A N2A 105.67(11)
N4A P2A N1A 92.02(10)
N2A P2A N1A 81.36(10)
N4A P2A P1A 99.05(7)
N2A P2A P1A 39.59(7)
N1A P2A P1A 41.93(7)
C1A N1A P2A 122.62(16)
C1A N1A P1A 121.89(16)
P2A N1A P1A 96.40(10)
C1A N1A Sb1A 125.70(16)
P2A N1A Sb1A 91.31(9)
P1A N1A Sb1A 90.14(8)
C5A N2A P2A 128.54(17)
C5A N2A P1A 129.28(17)
P2A N2A P1A 100.82(11)
C9A N3A P1A 120.49(18)
C9A N3A Sb1A 124.92(18)
P1A N3A Sb1A 109.75(11)
C15A N4A P2A 123.06(18)
C15A N4A Sb1A 125.96(18)
P2A N4A Sb1A 109.57(10)
N1A C1A C2A 110.8(2)
N1A C1A C4A 107.7(2)
C2A C1A C4A 110.2(3)
N1A C1A C3A 107.6(2)
C2A C1A C3A 110.0(3)
C4A C1A C3A 110.5(3)
N2A C5A C7A 109.7(3)
N2A C5A C6A 109.3(2)
C7A C5A C6A 111.6(3)
N2A C5A C8A 107.8(3)
C7A C5A C8A 109.4(3)
C6A C5A C8A 109.0(3)
C14A C9A C10A 119.1(2)
C14A C9A N3A 120.7(2)
C10A C9A N3A 120.1(2)
C9A C10A C11A 120.6(3)
C12A C11A C10A 119.5(3)
C13A C12A C11A 120.5(3)
C12A C13A C14A 119.7(3)
C9A C14A C13A 120.5(3)
C20A C15A C16A 117.7(3)
C20A C15A N4A 121.5(3)
C16A C15A N4A 120.8(3)
C17A C16A C15A 120.9(3)
C18A C17A C16A 121.2(3)
C17A C18A C19A 118.3(3)
C18A C19A C20A 121.0(3)
C19A C20A C15A 120.9(3)

loop_
_geom_bond_atom_site_label_1
_geom_bond_atom_site_label_2
_geom_bond_distance
Sb1 N3 2.0917(19)
Sb1 N4 2.094(2)
Sb1 Cl1 2.4347(7)
Sb1 N1 2.459(2)
P1 N3 1.698(2)
P1 N2 1.719(2)
P1 N1 1.780(2)
P1 P2 2.6479(9)
P2 N4 1.704(2)
P2 N2 1.721(2)
P2 N1 1.771(2)
N1 C1 1.501(3)
N2 C5 1.483(3)
N3 C9 1.418(3)
N4 C15 1.416(3)
C1 C2 1.521(4)
C1 C4 1.525(4)
C1 C3 1.528(4)
C5 C6 1.497(4)
C5 C7 1.499(5)
C5 C8 1.502(4)
C9 C10 1.391(4)
C9 C14 1.390(4)
C10 C11 1.388(4)
C11 C12 1.382(4)
C12 C13 1.357(4)
C13 C14 1.391(4)
C15 C16 1.381(4)
C15 C20 1.389(4)
C16 C17 1.380(4)
C17 C18 1.354(6)
C18 C19 1.380(6)
C19 C20 1.399(5)
Sb1A N3A 2.076(2)
Sb1A N4A 2.092(2)
Sb1A Cl1A 2.4432(9)
Sb1A N1A 2.519(2)
P1A N3A 1.687(2)
P1A N2A 1.714(2)
P1A N1A 1.776(2)
P1A P2A 2.6414(9)
P2A N4A 1.705(2)
P2A N2A 1.714(2)
P2A N1A 1.767(2)
N1A C1A 1.493(3)
N2A C5A 1.474(3)
N3A C9A 1.444(3)
N4A C15A 1.418(3)
C1A C2A 1.517(4)
C1A C4A 1.520(4)
C1A C3A 1.529(4)
C5A C7A 1.489(5)
C5A C6A 1.495(4)
C5A C8A 1.514(5)
C9A C14A 1.381(4)
C9A C10A 1.384(4)
C10A C11A 1.387(4)
C11A C12A 1.379(5)
C12A C13A 1.371(5)
C13A C14A 1.391(4)
C15A C20A 1.390(4)
C15A C16A 1.394(4)
C16A C17A 1.384(4)
C17A C18A 1.378(5)
C18A C19A 1.382(5)
C19A C20A 1.390(4)

loop_
_geom_torsion_atom_site_label_1
_geom_torsion_atom_site_label_2
_geom_torsion_atom_site_label_3
_geom_torsion_atom_site_label_4
_geom_torsion
N3 P1 P2 N4 -0.20(11)
N2 P1 P2 N4 -105.14(14)
N1 P1 P2 N4 79.96(13)
N3 P1 P2 N2 104.94(14)
N1 P1 P2 N2 -174.90(16)
N3 P1 P2 N1 -80.16(13)
N2 P1 P2 N1 174.90(16)
N4 P2 N1 C1 120.5(2)
N2 P2 N1 C1 -132.2(2)
P1 P2 N1 C1 -135.5(2)
N4 P2 N1 P1 -104.06(11)
N2 P2 N1 P1 3.29(10)
N4 P2 N1 Sb1 -11.54(9)
N2 P2 N1 Sb1 95.80(9)
P1 P2 N1 Sb1 92.52(9)
N3 P1 N1 C1 -121.1(2)
N2 P1 N1 C1 131.5(2)
P2 P1 N1 C1 134.8(2)
N3 P1 N1 P2 104.08(11)
N2 P1 N1 P2 -3.29(10)
N3 P1 N1 Sb1 11.09(9)
N2 P1 N1 Sb1 -96.28(9)
P2 P1 N1 Sb1 -92.99(10)
N3 Sb1 N1 C1 122.27(19)
N4 Sb1 N1 C1 -120.96(19)
Cl1 Sb1 N1 C1 -178.51(14)
N3 Sb1 N1 P2 -106.44(10)
N4 Sb1 N1 P2 10.33(8)
Cl1 Sb1 N1 P2 -47.22(11)
N3 Sb1 N1 P1 -9.87(8)
N4 Sb1 N1 P1 106.90(10)
Cl1 Sb1 N1 P1 49.35(12)
N3 P1 N2 C5 80.0(2)
N1 P1 N2 C5 168.5(2)
P2 P1 N2 C5 165.0(3)
N3 P1 N2 P2 -85.04(12)
N1 P1 N2 P2 3.43(11)
N4 P2 N2 C5 -80.8(2)
N1 P2 N2 C5 -168.9(2)
P1 P2 N2 C5 -165.5(3)
N4 P2 N2 P1 84.70(13)
N1 P2 N2 P1 -3.44(11)
N2 P1 N3 C9 -124.2(2)
N1 P1 N3 C9 154.6(2)
P2 P1 N3 C9 -164.47(18)
N2 P1 N3 Sb1 67.35(12)
N1 P1 N3 Sb1 -13.81(11)
P2 P1 N3 Sb1 27.09(10)
N4 Sb1 N3 C9 147.0(2)
Cl1 Sb1 N3 C9 55.9(2)
N1 Sb1 N3 C9 -157.1(2)
N4 Sb1 N3 P1 -44.90(12)
Cl1 Sb1 N3 P1 -136.05(10)
N1 Sb1 N3 P1 10.94(9)
N2 P2 N4 C15 123.5(2)
N1 P2 N4 C15 -155.2(2)
P1 P2 N4 C15 163.7(2)
N2 P2 N4 Sb1 -66.91(13)
N1 P2 N4 Sb1 14.36(11)
P1 P2 N4 Sb1 -26.77(10)
N3 Sb1 N4 C15 -145.8(2)
Cl1 Sb1 N4 C15 -54.3(2)
N1 Sb1 N4 C15 158.1(2)
N3 Sb1 N4 P2 44.74(12)
Cl1 Sb1 N4 P2 136.31(10)
N1 Sb1 N4 P2 -11.34(9)
P2 N1 C1 C2 -172.8(2)
P1 N1 C1 C2 63.2(3)
Sb1 N1 C1 C2 -54.9(3)
P2 N1 C1 C4 -54.4(3)
P1 N1 C1 C4 -178.3(2)
Sb1 N1 C1 C4 63.5(3)
P2 N1 C1 C3 65.9(3)
P1 N1 C1 C3 -58.1(3)
Sb1 N1 C1 C3 -176.22(19)
P1 N2 C5 C6 39.8(4)
P2 N2 C5 C6 -158.9(3)
P1 N2 C5 C7 -81.5(4)
P2 N2 C5 C7 79.7(4)
P1 N2 C5 C8 158.1(3)
P2 N2 C5 C8 -40.6(4)
P1 N3 C9 C10 -151.2(2)
Sb1 N3 C9 C10 15.2(3)
P1 N3 C9 C14 26.1(3)
Sb1 N3 C9 C14 -167.5(2)
C14 C9 C10 C11 0.5(4)
N3 C9 C10 C11 178.0(2)
C9 C10 C11 C12 -0.5(5)
C10 C11 C12 C13 -0.2(5)
C11 C12 C13 C14 0.8(5)
C10 C9 C14 C13 0.1(4)
N3 C9 C14 C13 -177.3(3)
C12 C13 C14 C9 -0.8(5)
P2 N4 C15 C16 150.9(2)
Sb1 N4 C15 C16 -16.9(4)
P2 N4 C15 C20 -27.8(4)
Sb1 N4 C15 C20 164.4(2)
C20 C15 C16 C17 -1.1(4)
N4 C15 C16 C17 -179.9(3)
C15 C16 C17 C18 1.2(5)
C16 C17 C18 C19 -0.4(6)
C17 C18 C19 C20 -0.4(6)
C16 C15 C20 C19 0.3(4)
N4 C15 C20 C19 179.1(3)
C18 C19 C20 C15 0.5(5)
N3A P1A P2A N4A -0.48(12)
N2A P1A P2A N4A -103.68(15)
N1A P1A P2A N4A 82.89(14)
N3A P1A P2A N2A 103.20(15)
N1A P1A P2A N2A -173.43(16)
N3A P1A P2A N1A -83.37(14)
N2A P1A P2A N1A 173.43(16)
N4A P2A N1A C1A 124.0(2)
N2A P2A N1A C1A -130.4(2)
P1A P2A N1A C1A -134.7(2)
N4A P2A N1A P1A -101.31(11)
N2A P2A N1A P1A 4.23(11)
N4A P2A N1A Sb1A -11.02(9)
N2A P2A N1A Sb1A 94.52(9)
P1A P2A N1A Sb1A 90.29(9)
N3A P1A N1A C1A -123.5(2)
N2A P1A N1A C1A 130.9(2)
P2A P1A N1A C1A 135.1(2)
N3A P1A N1A P2A 101.36(11)
N2A P1A N1A P2A -4.23(11)
N3A P1A N1A Sb1A 10.03(9)
N2A P1A N1A Sb1A -95.57(9)
P2A P1A N1A Sb1A -91.34(9)
N3A Sb1A N1A C1A 121.8(2)
N4A Sb1A N1A C1A -123.0(2)
Cl1A Sb1A N1A C1A 177.17(15)
N3A Sb1A N1A P2A -105.35(10)
N4A Sb1A N1A P2A 9.91(8)
Cl1A Sb1A N1A P2A -49.94(12)
N3A Sb1A N1A P1A -8.94(8)
N4A Sb1A N1A P1A 106.31(10)
Cl1A Sb1A N1A P1A 46.46(12)
N4A P2A N2A C5A -82.2(3)
N1A P2A N2A C5A -171.9(3)
P1A P2A N2A C5A -167.5(3)
N4A P2A N2A P1A 85.25(13)
N1A P2A N2A P1A -4.43(11)
N3A P1A N2A C5A 81.3(3)
N1A P1A N2A C5A 171.8(3)
P2A P1A N2A C5A 167.3(3)
N3A P1A N2A P2A -86.05(13)
N1A P1A N2A P2A 4.42(11)
N2A P1A N3A C9A -134.9(2)
N1A P1A N3A C9A 143.6(2)
P2A P1A N3A C9A -175.04(19)
N2A P1A N3A Sb1A 68.59(13)
N1A P1A N3A Sb1A -12.97(12)
P2A P1A N3A Sb1A 28.43(11)
N4A Sb1A N3A C9A 158.5(2)
Cl1A Sb1A N3A C9A 63.9(2)
N1A Sb1A N3A C9A -145.2(2)
N4A Sb1A N3A P1A -46.24(13)
Cl1A Sb1A N3A P1A -140.84(11)
N1A Sb1A N3A P1A 10.01(9)
N2A P2A N4A C15A 125.4(2)
N1A P2A N4A C15A -153.0(2)
P1A P2A N4A C15A 165.4(2)
N2A P2A N4A Sb1A -67.45(13)
N1A P2A N4A Sb1A 14.14(12)
P1A P2A N4A Sb1A -27.42(11)
N3A Sb1A N4A C15A -147.6(2)
Cl1A Sb1A N4A C15A -55.1(2)
N1A Sb1A N4A C15A 155.8(2)
N3A Sb1A N4A P2A 45.72(13)
Cl1A Sb1A N4A P2A 138.24(10)
N1A Sb1A N4A P2A -10.91(9)
P2A N1A C1A C2A 63.2(3)
P1A N1A C1A C2A -60.5(3)
Sb1A N1A C1A C2A -177.26(18)
P2A N1A C1A C4A -176.2(2)
P1A N1A C1A C4A 60.1(3)
Sb1A N1A C1A C4A -56.7(3)
P2A N1A C1A C3A -57.1(3)
P1A N1A C1A C3A 179.2(2)
Sb1A N1A C1A C3A 62.5(3)
P2A N2A C5A C7A 61.3(4)
P1A N2A C5A C7A -102.7(3)
P2A N2A C5A C6A -176.0(2)
P1A N2A C5A C6A 19.9(4)
P2A N2A C5A C8A -57.7(4)
P1A N2A C5A C8A 138.3(3)
P1A N3A C9A C14A 114.2(3)
Sb1A N3A C9A C14A -93.0(3)
P1A N3A C9A C10A -62.0(3)
Sb1A N3A C9A C10A 90.8(3)
C14A C9A C10A C11A -1.3(5)
N3A C9A C10A C11A 174.9(3)
C9A C10A C11A C12A 1.7(5)
C10A C11A C12A C13A -0.5(6)
C11A C12A C13A C14A -1.2(6)
C10A C9A C14A C13A -0.3(5)
N3A C9A C14A C13A -176.5(3)
C12A C13A C14A C9A 1.6(6)
P2A N4A C15A C20A 156.3(2)
Sb1A N4A C15A C20A -8.7(4)
P2A N4A C15A C16A -21.6(4)
Sb1A N4A C15A C16A 173.4(2)
C20A C15A C16A C17A -1.6(4)
N4A C15A C16A C17A 176.4(3)
C15A C16A C17A C18A 1.8(5)
C16A C17A C18A C19A -0.4(5)
C17A C18A C19A C20A -1.1(5)
C18A C19A C20A C15A 1.3(5)
C16A C15A C20A C19A 0.1(4)
N4A C15A C20A C19A -177.9(3)
